data_1525751
loop_
_publ_author_name
'Chacon, C.'
'Isnard, O.'
'Suard, E.'

_publ_section_title
;
 Neutron diffraction study on the deuterium site occupation and magnetic
 structure of the Nd2 (Fe, Ga)14 B Dy compounds
;
_journal_name_full 'Journal of Alloys Compd.'
_journal_page_first 60
_journal_page_last 66
_journal_volume 317
_journal_year 2001
_chemical_formula_sum 'B D3.76 Fe13 Ga Nd2'
_chemical_name_systematic 'Nd2 Fe13 Ga B D3.76'
_space_group_IT_number 136
_symmetry_space_group_name_Hall '-P 4n 2n'
_symmetry_space_group_name_H-M 'P 42/m n m'
_cell_angle_alpha 90
_cell_angle_beta 90
_cell_angle_gamma 90
_cell_formula_units_Z 4
_cell_length_a 8.936
_cell_length_b 8.936
_cell_length_c 12.375
_cell_volume 988.170
_citation_journal_id_ASTM JALCEU
_cod_data_source_file Chacon_JALCEU_2001_1223.cif
_cod_data_source_block D3.76B1Fe13Ga1Nd2
_cod_original_cell_volume 988.1697
_cod_original_formula_sum 'D3.76 B1 Fe13 Ga1 Nd2'
_cod_database_code 1525751

loop_
_symmetry_equiv_pos_as_xyz
x,y,z
-y+1/2,x+1/2,z+1/2
-x,-y,z
y+1/2,-x+1/2,z+1/2
x+1/2,-y+1/2,-z+1/2
y,x,-z
-x+1/2,y+1/2,-z+1/2
-y,-x,-z
-x,-y,-z
y-1/2,-x-1/2,-z-1/2
x,y,-z
-y-1/2,x-1/2,-z-1/2
-x-1/2,y-1/2,z-1/2
-y,-x,z
x-1/2,-y-1/2,z-1/2
y,x,z

loop_
_atom_site_label
_atom_site_type_symbol
_atom_site_fract_x
_atom_site_fract_y
_atom_site_fract_z
_atom_site_occupancy
_atom_site_U_iso_or_equiv
Ga6 Ga 0.4638 0.1358 0.3269 0.036 0.0
Nd2 Nd 0.1509 0.1509 0 1 0.0
D4 D 0.471 0.173 0.544 0.41 0.0
Ga3 Ga 0.4001 0.4001 0.2978 0.05 0.0
Fe4 Fe 0.1821 0.1821 0.2545 0.963 0.0
D1 D 0.5 0.5 0.615 0.1 0.0
Fe3 Fe 0.4001 0.4001 0.2978 0.95 0.0
Ga5 Ga 0.7286 0.0676 0.3675 0.037 0.0
Fe1 Fe 0 0.5 0 0.5 0.0
Fe2 Fe 0 0 0.3831 0.964 0.0
Ga4 Ga 0.1821 0.1821 0.2545 0.037 0.0
Nd1 Nd 0.2797 -0.2797 0 1 0.0
Ga2 Ga 0 0 0.3831 0.036 0.0
D3 D 0.44 0.28 0.596 0.18 0.0
D2 D 0.402 0.402 0.571 0.65 0.0
Fe5 Fe 0.7286 0.0676 0.3675 0.963 0.0
Fe6 Fe 0.4638 0.1358 0.3269 0.964 0.0
B1 B 0.3735 0.3735 0 1 0.0
Ga1 Ga 0 0.5 0 0.5 0.0
